data_7000861
loop_
_publ_author_name
'Singh, W. Marjit'
'Baruah, Jubaraj B.'

_publ_section_title
;
 Coordination polymers of zinc with
 2,2&#x2032;-(2,3-bis-phenylsulfanylnaphthalene-1,4-yloxy)diacetic acid
;
_journal_issue 13
_journal_name_full 'Dalton Transactions'
_journal_page_first 2352
_journal_page_last 2358
_journal_paper_doi 10.1039/b819012g
_journal_year 2009
_chemical_formula_sum 'C31 H23 N O6 S2 Zn'
_chemical_formula_weight 634.99
_chemical_name_systematic
;
?
;
_space_group_IT_number 2
_symmetry_cell_setting triclinic
_symmetry_space_group_name_Hall '-P 1'
_symmetry_space_group_name_H-M 'P -1'
_atom_sites_solution_hydrogens geom
_atom_sites_solution_primary direct
_atom_sites_solution_secondary difmap
_audit_creation_method SHELXL-97
_cell_angle_alpha 65.031(12)
_cell_angle_beta 73.605(13)
_cell_angle_gamma 87.517(13)
_cell_formula_units_Z 2
_cell_length_a 10.3255(18)
_cell_length_b 12.302(2)
_cell_length_c 12.901(2)
_cell_measurement_reflns_used 2395
_cell_measurement_temperature 296(2)
_cell_measurement_theta_max 22.50
_cell_measurement_theta_min 2.56
_cell_volume 1419.7(4)
_computing_cell_refinement 'Bruker SMART'
_computing_data_collection 'Bruker SMART'
_computing_data_reduction 'Bruker SAINT'
_computing_molecular_graphics 'Bruker SHELXTL'
_computing_publication_material 'Bruker SHELXTL'
_computing_structure_refinement 'SHELXL-97 (Sheldrick, 1997)'
_computing_structure_solution 'SHELXS-97 (Sheldrick, 1990)'
_diffrn_ambient_temperature 296(2)
_diffrn_measured_fraction_theta_full 0.972
_diffrn_measured_fraction_theta_max 0.972
_diffrn_measurement_device_type 'CCD area detector'
_diffrn_measurement_method 'phi and omega scans'
_diffrn_radiation_monochromator graphite
_diffrn_radiation_source 'fine-focus sealed tube'
_diffrn_radiation_type MoK\a
_diffrn_radiation_wavelength 0.71073
_diffrn_reflns_av_R_equivalents 0.1124
_diffrn_reflns_av_sigmaI/netI 0.1417
_diffrn_reflns_limit_h_max 12
_diffrn_reflns_limit_h_min -12
_diffrn_reflns_limit_k_max 14
_diffrn_reflns_limit_k_min -14
_diffrn_reflns_limit_l_max 15
_diffrn_reflns_limit_l_min -15
_diffrn_reflns_number 15778
_diffrn_reflns_theta_full 25.50
_diffrn_reflns_theta_max 25.50
_diffrn_reflns_theta_min 1.82
_exptl_absorpt_coefficient_mu 1.058
_exptl_absorpt_correction_type none
_exptl_crystal_colour colorless
_exptl_crystal_density_diffrn 1.485
_exptl_crystal_density_method 'not measured'
_exptl_crystal_description blocks
_exptl_crystal_F_000 652
_exptl_crystal_size_max 0.45
_exptl_crystal_size_mid 0.32
_exptl_crystal_size_min 0.24
_refine_diff_density_max 0.948
_refine_diff_density_min -0.744
_refine_diff_density_rms 0.097
_refine_ls_extinction_method none
_refine_ls_goodness_of_fit_ref 0.974
_refine_ls_hydrogen_treatment constr
_refine_ls_matrix_type full
_refine_ls_number_parameters 370
_refine_ls_number_reflns 5135
_refine_ls_number_restraints 0
_refine_ls_restrained_S_all 0.974
_refine_ls_R_factor_all 0.1586
_refine_ls_R_factor_gt 0.0659
_refine_ls_shift/su_max 0.000
_refine_ls_shift/su_mean 0.000
_refine_ls_structure_factor_coef Fsqd
_refine_ls_weighting_details 'calc w=1/[\s^2^(Fo^2^)+(0.0969P)^2^+0.0000P] where P=(Fo^2^+2Fc^2^)/3'
_refine_ls_weighting_scheme calc
_refine_ls_wR_factor_gt 0.1501
_refine_ls_wR_factor_ref 0.1961
_reflns_number_gt 2523
_reflns_number_total 5135
_reflns_threshold_expression >2sigma(I)
_cod_data_source_file b819012g.txt
_cod_data_source_block zn2tppy1
_cod_depositor_comments
;
The following automatic conversions were performed:
'_symmetry_cell_setting' value 'Triclinic' changed to 'triclinic'
according to '/home/saulius/struct/CIF-dictionaries/cif_core.dic'
dictionary named 'cif_core.dic' version 2.4.1 from 2010-06-29.

Automatic conversion script
Id: cif_fix_enum 1527 2010-12-29 10:47:43Z saulius 
;
_cod_original_cell_volume 1419.6(4)
_cod_original_sg_symbol_H-M P-1
_cod_database_code 7000861

loop_
_symmetry_equiv_pos_as_xyz
'x, y, z'
'-x, -y, -z'

loop_
_atom_site_label
_atom_site_type_symbol
_atom_site_fract_x
_atom_site_fract_y
_atom_site_fract_z
_atom_site_U_iso_or_equiv
_atom_site_adp_type
_atom_site_occupancy
_atom_site_symmetry_multiplicity
_atom_site_calc_flag
_atom_site_refinement_flags
_atom_site_disorder_assembly
_atom_site_disorder_group
Zn1 Zn -0.00488(7) 0.56207(6) 0.37218(6) 0.0505(3) Uani 1 1 d . . .
S1 S 0.57881(16) 1.18516(15) 0.31858(15) 0.0566(5) Uani 1 1 d . . .
S2 S 0.58357(17) 0.92896(17) 0.31965(17) 0.0621(5) Uani 1 1 d . . .
C6 C 0.3092(6) 0.9446(5) 0.3333(5) 0.0473(15) Uani 1 1 d . . .
C5 C 0.1921(6) 1.0075(6) 0.3280(5) 0.0483(16) Uani 1 1 d . . .
C7 C 0.4316(6) 1.0010(6) 0.3205(5) 0.0464(15) Uani 1 1 d . . .
C9 C 0.3179(6) 1.1824(6) 0.3080(5) 0.0465(15) Uani 1 1 d . . .
C12 C 0.6030(9) 1.3286(8) 0.0780(7) 0.093(3) Uani 1 1 d . . .
H12 H 0.5317 1.2804 0.0842 0.111 Uiso 1 1 calc R . .
C8 C 0.4317(6) 1.1210(5) 0.3106(5) 0.0449(15) Uani 1 1 d . . .
C10 C 0.1946(6) 1.1274(6) 0.3141(5) 0.0464(15) Uani 1 1 d . . .
C11 C 0.6444(6) 1.3061(6) 0.1773(6) 0.0534(17) Uani 1 1 d . . .
C17 C 0.5804(6) 0.8372(7) 0.2457(7) 0.0601(18) Uani 1 1 d . . .
C4 C 0.0683(6) 0.9506(6) 0.3397(6) 0.0634(19) Uani 1 1 d . . .
H4 H 0.0644 0.8713 0.3496 0.076 Uiso 1 1 calc R . .
C16 C 0.7473(6) 1.3822(6) 0.1666(7) 0.0633(19) Uani 1 1 d . . .
H16 H 0.7744 1.3715 0.2329 0.076 Uiso 1 1 calc R . .
C1 C 0.0760(6) 1.1889(6) 0.3095(6) 0.0604(18) Uani 1 1 d . . .
H1 H 0.0773 1.2687 0.2982 0.072 Uiso 1 1 calc R . .
C3 C -0.0450(7) 1.0123(8) 0.3363(6) 0.072(2) Uani 1 1 d . . .
H3 H -0.1256 0.9747 0.3440 0.087 Uiso 1 1 calc R . .
C2 C -0.0404(7) 1.1305(8) 0.3216(6) 0.073(2) Uani 1 1 d . . .
H2 H -0.1186 1.1710 0.3199 0.087 Uiso 1 1 calc R . .
C19 C 0.5602(10) 0.8065(11) 0.0798(9) 0.110(3) Uani 1 1 d . . .
H19 H 0.5428 0.8364 0.0062 0.132 Uiso 1 1 calc R . .
C18 C 0.5525(8) 0.8801(8) 0.1359(7) 0.082(2) Uani 1 1 d . . .
H18 H 0.5288 0.9584 0.1013 0.099 Uiso 1 1 calc R . .
C22 C 0.6143(9) 0.7207(8) 0.2951(9) 0.091(3) Uani 1 1 d . . .
H22 H 0.6341 0.6910 0.3677 0.110 Uiso 1 1 calc R . .
C14 C 0.7686(10) 1.4944(9) -0.0426(9) 0.099(3) Uani 1 1 d . . .
H14 H 0.8108 1.5567 -0.1165 0.119 Uiso 1 1 calc R . .
C15 C 0.8098(9) 1.4752(7) 0.0546(9) 0.088(3) Uani 1 1 d . . .
H15 H 0.8808 1.5250 0.0464 0.105 Uiso 1 1 calc R . .
C20 C 0.5928(11) 0.6905(11) 0.1282(11) 0.119(4) Uani 1 1 d . . .
H20 H 0.5970 0.6416 0.0888 0.143 Uiso 1 1 calc R . .
C13 C 0.6665(11) 1.4221(10) -0.0302(8) 0.122(4) Uani 1 1 d . . .
H13 H 0.6379 1.4353 -0.0965 0.147 Uiso 1 1 calc R . .
C21 C 0.6191(11) 0.6476(10) 0.2367(11) 0.125(4) Uani 1 1 d . . .
H21 H 0.6405 0.5685 0.2714 0.150 Uiso 1 1 calc R . .
C25 C 0.1788(6) 0.6391(6) 0.5000(7) 0.0504(16) Uani 1 1 d . . .
C24 C 0.2817(7) 0.7401(6) 0.4685(6) 0.0625(19) Uani 1 1 d . . .
H24A H 0.2503 0.7781 0.5224 0.075 Uiso 1 1 calc R . .
H24B H 0.3670 0.7076 0.4783 0.075 Uiso 1 1 calc R . .
C23 C 0.3043(8) 1.3085(7) 0.4062(7) 0.069(2) Uani 1 1 d . . .
H23A H 0.3878 1.3477 0.3993 0.083 Uiso 1 1 calc R . .
H23B H 0.2917 1.2284 0.4710 0.083 Uiso 1 1 calc R . .
C30 C -0.0326(10) 0.6988(10) 0.1308(10) 0.118(3) Uani 1 1 d . . .
H30 H -0.1041 0.6406 0.1585 0.141 Uiso 1 1 calc R . .
C26 C 0.1348(12) 0.7728(9) 0.1555(9) 0.119(4) Uani 1 1 d . . .
H26 H 0.1893 0.7707 0.2026 0.143 Uiso 1 1 calc R . .
C28 C 0.0969(17) 0.8680(12) -0.0301(13) 0.138(4) Uani 1 1 d . . .
H28 H 0.1218 0.9238 -0.1098 0.166 Uiso 1 1 calc R . .
C27 C 0.1676(16) 0.8671(13) 0.0387(11) 0.162(5) Uani 1 1 d . . .
H27 H 0.2374 0.9264 0.0122 0.195 Uiso 1 1 calc R . .
O1 O 0.3021(4) 0.8278(4) 0.3480(4) 0.0545(11) Uani 1 1 d . . .
O2 O 0.3173(4) 1.2980(4) 0.2970(4) 0.0546(11) Uani 1 1 d . . .
O4 O 0.1364(4) 0.4463(4) 0.3563(4) 0.0567(12) Uani 1 1 d . . .
O3 O 0.1306(5) 0.6399(4) 0.4217(4) 0.0629(12) Uani 1 1 d . . .
O6 O -0.1515(5) 0.6371(4) 0.4563(4) 0.0593(12) Uani 1 1 d . . .
O5 O -0.1513(5) 0.4402(4) 0.3934(4) 0.0644(12) Uani 1 1 d . . .
N1 N 0.0381(6) 0.6908(5) 0.2022(5) 0.0569(14) Uani 1 1 d . . .
C29 C -0.0063(14) 0.7934(13) 0.0100(10) 0.142(5) Uani 1 1 d . . .
H29 H -0.0630 0.7992 -0.0365 0.170 Uiso 1 1 calc R . .
C31 C 0.1871(6) 0.3789(6) 0.4371(6) 0.0520(16) Uani 1 1 d . . .

loop_
_atom_site_aniso_label
_atom_site_aniso_U_11
_atom_site_aniso_U_22
_atom_site_aniso_U_33
_atom_site_aniso_U_23
_atom_site_aniso_U_13
_atom_site_aniso_U_12
Zn1 0.0586(5) 0.0495(5) 0.0455(5) -0.0184(4) -0.0213(4) 0.0060(3)
S1 0.0480(9) 0.0629(11) 0.0609(12) -0.0231(9) -0.0228(8) -0.0034(8)
S2 0.0465(9) 0.0772(13) 0.0841(14) -0.0457(11) -0.0350(9) 0.0180(8)
C6 0.042(3) 0.044(4) 0.052(4) -0.016(3) -0.015(3) -0.002(3)
C5 0.034(3) 0.053(4) 0.054(4) -0.019(3) -0.016(3) 0.003(3)
C7 0.037(3) 0.055(4) 0.046(4) -0.019(3) -0.015(3) 0.007(3)
C9 0.048(4) 0.054(4) 0.038(4) -0.017(3) -0.017(3) 0.002(3)
C12 0.088(6) 0.125(7) 0.042(5) -0.018(5) -0.006(4) -0.041(5)
C8 0.035(3) 0.055(4) 0.046(4) -0.021(3) -0.014(3) -0.001(3)
C10 0.036(3) 0.054(4) 0.043(4) -0.014(3) -0.012(3) 0.005(3)
C11 0.046(4) 0.056(4) 0.052(5) -0.022(4) -0.006(3) -0.001(3)
C17 0.042(4) 0.076(5) 0.081(5) -0.045(4) -0.027(4) 0.020(3)
C4 0.047(4) 0.066(5) 0.071(5) -0.018(4) -0.024(3) -0.003(3)
C16 0.045(4) 0.064(5) 0.077(5) -0.027(4) -0.015(4) -0.003(3)
C1 0.050(4) 0.069(5) 0.060(5) -0.027(4) -0.015(3) 0.016(3)
C3 0.040(4) 0.091(6) 0.080(6) -0.027(5) -0.023(4) -0.004(4)
C2 0.035(4) 0.103(7) 0.072(5) -0.031(5) -0.016(3) 0.020(4)
C19 0.119(8) 0.146(9) 0.131(9) -0.098(8) -0.079(7) 0.063(7)
C18 0.089(6) 0.099(6) 0.085(6) -0.051(5) -0.048(5) 0.032(5)
C22 0.099(7) 0.094(7) 0.120(8) -0.067(6) -0.061(6) 0.049(5)
C14 0.083(7) 0.099(7) 0.078(7) -0.017(6) 0.003(5) -0.015(5)
C15 0.069(5) 0.070(6) 0.109(8) -0.028(6) -0.016(5) -0.018(4)
C20 0.119(8) 0.146(10) 0.182(12) -0.122(9) -0.098(8) 0.064(7)
C13 0.127(9) 0.157(10) 0.063(7) -0.028(7) -0.020(6) -0.045(8)
C21 0.138(10) 0.118(8) 0.192(12) -0.109(9) -0.097(9) 0.078(7)
C25 0.050(4) 0.048(4) 0.060(5) -0.028(4) -0.019(3) 0.008(3)
C24 0.063(4) 0.059(5) 0.068(5) -0.021(4) -0.031(4) -0.001(3)
C23 0.079(5) 0.082(5) 0.073(5) -0.049(5) -0.037(4) 0.023(4)
C30 0.092(7) 0.140(9) 0.119(9) -0.046(8) -0.036(6) -0.024(6)
C26 0.130(9) 0.117(8) 0.064(7) 0.004(6) -0.021(6) -0.024(7)
C28 0.159(13) 0.127(11) 0.103(10) -0.019(8) -0.049(10) 0.015(9)
C27 0.180(14) 0.188(14) 0.079(9) -0.018(9) -0.038(9) -0.003(11)
O1 0.053(3) 0.053(3) 0.063(3) -0.024(3) -0.025(2) 0.003(2)
O2 0.065(3) 0.047(3) 0.055(3) -0.023(2) -0.020(2) 0.011(2)
O4 0.065(3) 0.061(3) 0.052(3) -0.029(2) -0.022(2) 0.016(2)
O3 0.072(3) 0.058(3) 0.071(3) -0.029(3) -0.036(3) 0.003(2)
O6 0.067(3) 0.069(3) 0.051(3) -0.030(3) -0.025(2) 0.014(2)
O5 0.068(3) 0.063(3) 0.061(3) -0.023(3) -0.021(2) -0.004(2)
N1 0.059(4) 0.069(4) 0.050(4) -0.030(3) -0.021(3) 0.015(3)
C29 0.146(12) 0.171(12) 0.070(8) 0.000(8) -0.052(7) -0.009(9)
C31 0.055(4) 0.052(4) 0.055(5) -0.026(4) -0.023(3) 0.012(3)

loop_
_atom_type_symbol
_atom_type_description
_atom_type_scat_dispersion_real
_atom_type_scat_dispersion_imag
_atom_type_scat_source
C C 0.0033 0.0016 'International Tables Vol C Tables 4.2.6.8 and 6.1.1.4'
H H 0.0000 0.0000 'International Tables Vol C Tables 4.2.6.8 and 6.1.1.4'
N N 0.0061 0.0033 'International Tables Vol C Tables 4.2.6.8 and 6.1.1.4'
O O 0.0106 0.0060 'International Tables Vol C Tables 4.2.6.8 and 6.1.1.4'
S S 0.1246 0.1234 'International Tables Vol C Tables 4.2.6.8 and 6.1.1.4'
Zn Zn 0.2839 1.4301 'International Tables Vol C Tables 4.2.6.8 and 6.1.1.4'

loop_
_geom_angle_atom_site_label_1
_geom_angle_atom_site_label_2
_geom_angle_atom_site_label_3
_geom_angle
_geom_angle_site_symmetry_1
_geom_angle_site_symmetry_3
_geom_angle_publ_flag
N1 Zn1 O4 101.75(19) . . ?
N1 Zn1 O6 100.2(2) . . ?
O4 Zn1 O6 157.40(18) . . ?
N1 Zn1 O5 107.3(2) . . ?
O4 Zn1 O5 89.52(18) . . ?
O6 Zn1 O5 88.90(18) . . ?
N1 Zn1 O3 95.3(2) . . ?
O4 Zn1 O3 86.80(17) . . ?
O6 Zn1 O3 86.03(17) . . ?
O5 Zn1 O3 157.37(19) . . ?
N1 Zn1 Zn1 157.68(17) . 2_566 ?
O4 Zn1 Zn1 80.18(12) . 2_566 ?
O6 Zn1 Zn1 77.50(13) . 2_566 ?
O5 Zn1 Zn1 94.91(14) . 2_566 ?
O3 Zn1 Zn1 62.46(13) . 2_566 ?
C11 S1 C8 105.3(3) . . ?
C17 S2 C7 105.3(3) . . ?
O1 C6 C7 120.5(5) . . ?
O1 C6 C5 118.6(5) . . ?
C7 C6 C5 120.9(5) . . ?
C6 C5 C10 120.4(5) . . ?
C6 C5 C4 120.9(6) . . ?
C10 C5 C4 118.7(5) . . ?
C6 C7 C8 118.0(5) . . ?
C6 C7 S2 123.0(5) . . ?
C8 C7 S2 118.9(4) . . ?
O2 C9 C8 122.1(5) . . ?
O2 C9 C10 117.4(5) . . ?
C8 C9 C10 120.4(6) . . ?
C13 C12 C11 120.4(8) . . ?
C13 C12 H12 119.8 . . ?
C11 C12 H12 119.8 . . ?
C9 C8 C7 121.6(5) . . ?
C9 C8 S1 119.5(5) . . ?
C7 C8 S1 118.5(4) . . ?
C5 C10 C1 119.6(6) . . ?
C5 C10 C9 118.4(5) . . ?
C1 C10 C9 122.0(6) . . ?
C12 C11 C16 118.5(7) . . ?
C12 C11 S1 125.1(6) . . ?
C16 C11 S1 116.3(5) . . ?
C22 C17 C18 118.9(7) . . ?
C22 C17 S2 118.4(6) . . ?
C18 C17 S2 122.6(6) . . ?
C3 C4 C5 120.1(7) . . ?
C3 C4 H4 120.0 . . ?
C5 C4 H4 120.0 . . ?
C11 C16 C15 119.0(7) . . ?
C11 C16 H16 120.5 . . ?
C15 C16 H16 120.5 . . ?
C2 C1 C10 119.6(7) . . ?
C2 C1 H1 120.2 . . ?
C10 C1 H1 120.2 . . ?
C4 C3 C2 120.5(7) . . ?
C4 C3 H3 119.8 . . ?
C2 C3 H3 119.8 . . ?
C1 C2 C3 121.5(6) . . ?
C1 C2 H2 119.2 . . ?
C3 C2 H2 119.2 . . ?
C18 C19 C20 122.1(9) . . ?
C18 C19 H19 119.0 . . ?
C20 C19 H19 119.0 . . ?
C19 C18 C17 119.7(8) . . ?
C19 C18 H18 120.2 . . ?
C17 C18 H18 120.2 . . ?
C17 C22 C21 120.0(9) . . ?
C17 C22 H22 120.0 . . ?
C21 C22 H22 120.0 . . ?
C13 C14 C15 119.0(9) . . ?
C13 C14 H14 120.5 . . ?
C15 C14 H14 120.5 . . ?
C14 C15 C16 121.3(8) . . ?
C14 C15 H15 119.4 . . ?
C16 C15 H15 119.4 . . ?
C19 C20 C21 118.4(9) . . ?
C19 C20 H20 120.8 . . ?
C21 C20 H20 120.8 . . ?
C14 C13 C12 121.7(9) . . ?
C14 C13 H13 119.2 . . ?
C12 C13 H13 119.2 . . ?
C20 C21 C22 120.9(9) . . ?
C20 C21 H21 119.5 . . ?
C22 C21 H21 119.5 . . ?
O3 C25 O5 126.2(6) . 2_566 ?
O3 C25 C24 119.0(7) . . ?
O5 C25 C24 114.7(6) 2_566 . ?
O1 C24 C25 110.8(5) . . ?
O1 C24 H24A 109.5 . . ?
C25 C24 H24A 109.5 . . ?
O1 C24 H24B 109.5 . . ?
C25 C24 H24B 109.5 . . ?
H24A C24 H24B 108.1 . . ?
O2 C23 C31 113.4(6) . 1_565 ?
O2 C23 H23A 108.9 . . ?
C31 C23 H23A 108.9 1_565 . ?
O2 C23 H23B 108.9 . . ?
C31 C23 H23B 108.9 1_565 . ?
H23A C23 H23B 107.7 . . ?
N1 C30 C29 123.7(10) . . ?
N1 C30 H30 118.1 . . ?
C29 C30 H30 118.1 . . ?
N1 C26 C27 126.3(11) . . ?
N1 C26 H26 116.8 . . ?
C27 C26 H26 116.8 . . ?
C29 C28 C27 120.8(16) . . ?
C29 C28 H28 119.6 . . ?
C27 C28 H28 119.6 . . ?
C28 C27 C26 117.6(15) . . ?
C28 C27 H27 121.2 . . ?
C26 C27 H27 121.2 . . ?
C6 O1 C24 114.2(5) . . ?
C9 O2 C23 114.5(5) . . ?
C31 O4 Zn1 125.7(4) . . ?
C25 O3 Zn1 149.4(5) . . ?
C31 O6 Zn1 129.5(4) 2_566 . ?
C25 O5 Zn1 107.0(4) 2_566 . ?
C26 N1 C30 113.4(9) . . ?
C26 N1 Zn1 123.6(6) . . ?
C30 N1 Zn1 123.0(7) . . ?
C28 C29 C30 117.8(12) . . ?
C28 C29 H29 121.1 . . ?
C30 C29 H29 121.1 . . ?
O6 C31 O4 126.8(6) 2_566 . ?
O6 C31 C23 114.3(6) 2_566 1_545 ?
O4 C31 C23 119.0(6) . 1_545 ?

loop_
_geom_bond_atom_site_label_1
_geom_bond_atom_site_label_2
_geom_bond_distance
_geom_bond_site_symmetry_2
_geom_bond_publ_flag
Zn1 N1 2.023(6) . ?
Zn1 O4 2.024(4) . ?
Zn1 O6 2.030(4) . ?
Zn1 O5 2.055(4) . ?
Zn1 O3 2.101(4) . ?
Zn1 Zn1 3.0235(15) 2_566 ?
S1 C11 1.759(6) . ?
S1 C8 1.790(6) . ?
S2 C17 1.766(7) . ?
S2 C7 1.768(6) . ?
C6 O1 1.371(7) . ?
C6 C7 1.403(8) . ?
C6 C5 1.409(8) . ?
C5 C10 1.410(8) . ?
C5 C4 1.424(8) . ?
C7 C8 1.427(8) . ?
C9 O2 1.369(7) . ?
C9 C8 1.370(8) . ?
C9 C10 1.435(8) . ?
C12 C13 1.377(11) . ?
C12 C11 1.379(10) . ?
C12 H12 0.9300 . ?
C10 C1 1.414(8) . ?
C11 C16 1.384(9) . ?
C17 C22 1.376(10) . ?
C17 C18 1.397(10) . ?
C4 C3 1.367(9) . ?
C4 H4 0.9300 . ?
C16 C15 1.398(10) . ?
C16 H16 0.9300 . ?
C1 C2 1.363(9) . ?
C1 H1 0.9300 . ?
C3 C2 1.385(10) . ?
C3 H3 0.9300 . ?
C2 H2 0.9300 . ?
C19 C18 1.366(11) . ?
C19 C20 1.366(13) . ?
C19 H19 0.9300 . ?
C18 H18 0.9300 . ?
C22 C21 1.388(11) . ?
C22 H22 0.9300 . ?
C14 C13 1.339(12) . ?
C14 C15 1.360(12) . ?
C14 H14 0.9300 . ?
C15 H15 0.9300 . ?
C20 C21 1.374(14) . ?
C20 H20 0.9300 . ?
C13 H13 0.9300 . ?
C21 H21 0.9300 . ?
C25 O3 1.243(7) . ?
C25 O5 1.264(7) 2_566 ?
C25 C24 1.510(8) . ?
C24 O1 1.430(7) . ?
C24 H24A 0.9700 . ?
C24 H24B 0.9700 . ?
C23 O2 1.436(7) . ?
C23 C31 1.518(9) 1_565 ?
C23 H23A 0.9700 . ?
C23 H23B 0.9700 . ?
C30 N1 1.300(11) . ?
C30 C29 1.454(14) . ?
C30 H30 0.9300 . ?
C26 N1 1.270(10) . ?
C26 C27 1.414(14) . ?
C26 H26 0.9300 . ?
C28 C29 1.272(15) . ?
C28 C27 1.296(17) . ?
C28 H28 0.9300 . ?
C27 H27 0.9300 . ?
O4 C31 1.261(7) . ?
O6 C31 1.247(7) 2_566 ?
O5 C25 1.264(7) 2_566 ?
C29 H29 0.9300 . ?
C31 O6 1.247(7) 2_566 ?
C31 C23 1.518(9) 1_545 ?

loop_
_geom_torsion_atom_site_label_1
_geom_torsion_atom_site_label_2
_geom_torsion_atom_site_label_3
_geom_torsion_atom_site_label_4
_geom_torsion
_geom_torsion_site_symmetry_1
_geom_torsion_site_symmetry_2
_geom_torsion_site_symmetry_3
_geom_torsion_site_symmetry_4
_geom_torsion_publ_flag
O1 C6 C5 C10 179.4(5) . . . . ?
C7 C6 C5 C10 -2.4(9) . . . . ?
O1 C6 C5 C4 1.1(9) . . . . ?
C7 C6 C5 C4 179.3(6) . . . . ?
O1 C6 C7 C8 -177.4(5) . . . . ?
C5 C6 C7 C8 4.4(9) . . . . ?
O1 C6 C7 S2 1.1(8) . . . . ?
C5 C6 C7 S2 -177.1(5) . . . . ?
C17 S2 C7 C6 35.8(6) . . . . ?
C17 S2 C7 C8 -145.8(5) . . . . ?
O2 C9 C8 C7 -179.1(5) . . . . ?
C10 C9 C8 C7 -0.6(9) . . . . ?
O2 C9 C8 S1 8.0(8) . . . . ?
C10 C9 C8 S1 -173.5(4) . . . . ?
C6 C7 C8 C9 -3.0(9) . . . . ?
S2 C7 C8 C9 178.5(5) . . . . ?
C6 C7 C8 S1 170.0(4) . . . . ?
S2 C7 C8 S1 -8.5(7) . . . . ?
C11 S1 C8 C9 -71.4(5) . . . . ?
C11 S1 C8 C7 115.5(5) . . . . ?
C6 C5 C10 C1 -179.8(6) . . . . ?
C4 C5 C10 C1 -1.4(9) . . . . ?
C6 C5 C10 C9 -1.2(9) . . . . ?
C4 C5 C10 C9 177.1(5) . . . . ?
O2 C9 C10 C5 -178.7(5) . . . . ?
C8 C9 C10 C5 2.7(8) . . . . ?
O2 C9 C10 C1 -0.2(8) . . . . ?
C8 C9 C10 C1 -178.8(6) . . . . ?
C13 C12 C11 C16 2.5(13) . . . . ?
C13 C12 C11 S1 -176.3(7) . . . . ?
C8 S1 C11 C12 -10.8(8) . . . . ?
C8 S1 C11 C16 170.4(5) . . . . ?
C7 S2 C17 C22 -134.5(6) . . . . ?
C7 S2 C17 C18 49.3(7) . . . . ?
C6 C5 C4 C3 178.9(6) . . . . ?
C10 C5 C4 C3 0.5(10) . . . . ?
C12 C11 C16 C15 -3.1(11) . . . . ?
S1 C11 C16 C15 175.8(6) . . . . ?
C5 C10 C1 C2 1.7(9) . . . . ?
C9 C10 C1 C2 -176.8(6) . . . . ?
C5 C4 C3 C2 0.0(11) . . . . ?
C10 C1 C2 C3 -1.2(11) . . . . ?
C4 C3 C2 C1 0.3(12) . . . . ?
C20 C19 C18 C17 0.9(15) . . . . ?
C22 C17 C18 C19 -0.4(12) . . . . ?
S2 C17 C18 C19 175.8(7) . . . . ?
C18 C17 C22 C21 -0.7(13) . . . . ?
S2 C17 C22 C21 -177.0(8) . . . . ?
C13 C14 C15 C16 -0.3(15) . . . . ?
C11 C16 C15 C14 2.0(12) . . . . ?
C18 C19 C20 C21 -0.4(17) . . . . ?
C15 C14 C13 C12 -0.4(16) . . . . ?
C11 C12 C13 C14 -0.7(16) . . . . ?
C19 C20 C21 C22 -0.7(18) . . . . ?
C17 C22 C21 C20 1.2(17) . . . . ?
O3 C25 C24 O1 3.1(8) . . . . ?
O5 C25 C24 O1 -177.6(5) 2_566 . . . ?
C29 C28 C27 C26 7(2) . . . . ?
N1 C26 C27 C28 -3(2) . . . . ?
C7 C6 O1 C24 83.6(7) . . . . ?
C5 C6 O1 C24 -98.2(6) . . . . ?
C25 C24 O1 C6 137.4(5) . . . . ?
C8 C9 O2 C23 -80.3(7) . . . . ?
C10 C9 O2 C23 101.1(6) . . . . ?
C31 C23 O2 C9 -125.3(6) 1_565 . . . ?
N1 Zn1 O4 C31 151.0(5) . . . . ?
O6 Zn1 O4 C31 -15.4(8) . . . . ?
O5 Zn1 O4 C31 -101.4(5) . . . . ?
O3 Zn1 O4 C31 56.2(5) . . . . ?
Zn1 Zn1 O4 C31 -6.3(5) 2_566 . . . ?
O5 C25 O3 Zn1 4.4(13) 2_566 . . . ?
C24 C25 O3 Zn1 -176.4(6) . . . . ?
N1 Zn1 O3 C25 175.7(8) . . . . ?
O4 Zn1 O3 C25 -82.8(9) . . . . ?
O6 Zn1 O3 C25 75.8(9) . . . . ?
O5 Zn1 O3 C25 -1.7(11) . . . . ?
Zn1 Zn1 O3 C25 -2.2(8) 2_566 . . . ?
N1 Zn1 O6 C31 -154.7(6) . . . 2_566 ?
O4 Zn1 O6 C31 11.9(8) . . . 2_566 ?
O5 Zn1 O6 C31 98.0(6) . . . 2_566 ?
O3 Zn1 O6 C31 -60.0(5) . . . 2_566 ?
Zn1 Zn1 O6 C31 2.7(5) 2_566 . . 2_566 ?
N1 Zn1 O5 C25 -179.2(4) . . . 2_566 ?
O4 Zn1 O5 C25 78.6(4) . . . 2_566 ?
O6 Zn1 O5 C25 -78.9(4) . . . 2_566 ?
O3 Zn1 O5 C25 -1.9(7) . . . 2_566 ?
Zn1 Zn1 O5 C25 -1.5(4) 2_566 . . 2_566 ?
C27 C26 N1 C30 0.8(16) . . . . ?
C27 C26 N1 Zn1 -178.1(9) . . . . ?
C29 C30 N1 C26 -1.3(15) . . . . ?
C29 C30 N1 Zn1 177.6(8) . . . . ?
O4 Zn1 N1 C26 -78.8(8) . . . . ?
O6 Zn1 N1 C26 95.9(8) . . . . ?
O5 Zn1 N1 C26 -172.0(7) . . . . ?
O3 Zn1 N1 C26 9.0(8) . . . . ?
Zn1 Zn1 N1 C26 13.9(10) 2_566 . . . ?
O4 Zn1 N1 C30 102.4(7) . . . . ?
O6 Zn1 N1 C30 -82.9(7) . . . . ?
O5 Zn1 N1 C30 9.2(7) . . . . ?
O3 Zn1 N1 C30 -169.8(7) . . . . ?
Zn1 Zn1 N1 C30 -164.9(6) 2_566 . . . ?
C27 C28 C29 C30 -7(2) . . . . ?
N1 C30 C29 C28 4.5(19) . . . . ?
Zn1 O4 C31 O6 7.0(10) . . . 2_566 ?
Zn1 O4 C31 C23 -172.7(4) . . . 1_545 ?
